data_7200412
loop_
_publ_author_name
'Zhu, Yuan-Yuan'
'Jiang, Long'
'Li, Zhan-Ting'

_publ_section_title
;
 Intramolecular six-membered N--H&#x22EF;Br and N--H&#x22EF;I hydrogen
 bonding in aromatic amides in the absence of competing interactions
;
_journal_issue 2
_journal_name_full CrystEngComm
_journal_page_first 235
_journal_paper_doi 10.1039/b814859g
_journal_volume 11
_journal_year 2009
_chemical_formula_moiety 'C26 H19 I N2 O3'
_chemical_formula_sum 'C26 H19 I N2 O3'
_chemical_formula_weight 534.33
_chemical_name_systematic
;
?
;
_space_group_IT_number 2
_symmetry_cell_setting triclinic
_symmetry_space_group_name_Hall '-P 1'
_symmetry_space_group_name_H-M 'P -1'
_atom_sites_solution_hydrogens geom
_atom_sites_solution_primary direct
_atom_sites_solution_secondary difmap
_audit_creation_method SHELXL-97
_cell_angle_alpha 92.2320(10)
_cell_angle_beta 95.9420(10)
_cell_angle_gamma 111.2940(10)
_cell_formula_units_Z 2
_cell_length_a 8.4506(9)
_cell_length_b 9.3577(10)
_cell_length_c 15.3062(16)
_cell_measurement_reflns_used 3546
_cell_measurement_temperature 296(2)
_cell_measurement_theta_max 27.43
_cell_measurement_theta_min 2.60
_cell_volume 1117.9(2)
_computing_cell_refinement 'Bruker SMART'
_computing_data_collection 'Bruker SMART'
_computing_data_reduction 'Bruker SAINT'
_computing_molecular_graphics 'Bruker SHELXTL'
_computing_publication_material 'Bruker SHELXTL'
_computing_structure_refinement 'SHELXL-97 (Sheldrick, 1997)'
_computing_structure_solution 'SHELXS-97 (Sheldrick, 1990)'
_diffrn_ambient_temperature 296(2)
_diffrn_measured_fraction_theta_full 0.983
_diffrn_measured_fraction_theta_max 0.983
_diffrn_measurement_device_type 'CCD area detector'
_diffrn_measurement_method 'phi and omega scans'
_diffrn_radiation_monochromator graphite
_diffrn_radiation_source 'fine-focus sealed tube'
_diffrn_radiation_type MoK\a
_diffrn_radiation_wavelength 0.71073
_diffrn_reflns_av_R_equivalents 0.0136
_diffrn_reflns_av_sigmaI/netI 0.0262
_diffrn_reflns_limit_h_max 10
_diffrn_reflns_limit_h_min -10
_diffrn_reflns_limit_k_max 11
_diffrn_reflns_limit_k_min -7
_diffrn_reflns_limit_l_max 18
_diffrn_reflns_limit_l_min -17
_diffrn_reflns_number 5826
_diffrn_reflns_theta_full 25.05
_diffrn_reflns_theta_max 25.05
_diffrn_reflns_theta_min 2.34
_exptl_absorpt_coefficient_mu 1.463
_exptl_absorpt_correction_T_max 0.7585
_exptl_absorpt_correction_T_min 0.6680
_exptl_absorpt_correction_type multi-scan
_exptl_absorpt_process_details SADABS
_exptl_crystal_colour colorless
_exptl_crystal_density_diffrn 1.587
_exptl_crystal_density_method 'not measured'
_exptl_crystal_description block
_exptl_crystal_F_000 532
_exptl_crystal_size_max 0.30
_exptl_crystal_size_mid 0.20
_exptl_crystal_size_min 0.20
_refine_diff_density_max 1.009
_refine_diff_density_min -1.059
_refine_diff_density_rms 0.066
_refine_ls_extinction_method none
_refine_ls_goodness_of_fit_ref 1.087
_refine_ls_hydrogen_treatment constr
_refine_ls_matrix_type full
_refine_ls_number_parameters 289
_refine_ls_number_reflns 3876
_refine_ls_number_restraints 0
_refine_ls_restrained_S_all 1.087
_refine_ls_R_factor_all 0.0346
_refine_ls_R_factor_gt 0.0300
_refine_ls_shift/su_max 0.000
_refine_ls_shift/su_mean 0.000
_refine_ls_structure_factor_coef Fsqd
_refine_ls_weighting_details 'calc w=1/[\s^2^(Fo^2^)+(0.0201P)^2^+1.3100P] where P=(Fo^2^+2Fc^2^)/3'
_refine_ls_weighting_scheme calc
_refine_ls_wR_factor_gt 0.0655
_refine_ls_wR_factor_ref 0.0687
_reflns_number_gt 3508
_reflns_number_total 3876
_reflns_threshold_expression >2sigma(I)
_cod_data_source_file b814859g.txt
_cod_data_source_block 080701a_0m
_cod_original_sg_symbol_H-M P-1
_cod_database_code 7200412

loop_
_symmetry_equiv_pos_as_xyz
'x, y, z'
'-x, -y, -z'

loop_
_atom_site_label
_atom_site_type_symbol
_atom_site_fract_x
_atom_site_fract_y
_atom_site_fract_z
_atom_site_U_iso_or_equiv
_atom_site_adp_type
_atom_site_occupancy
_atom_site_symmetry_multiplicity
_atom_site_calc_flag
_atom_site_refinement_flags
_atom_site_disorder_assembly
_atom_site_disorder_group
I1 I -0.25052(3) 0.53049(3) 0.470878(15) 0.05078(9) Uani 1 1 d . . .
C1 C -0.0384(4) 0.7320(3) 0.4624(2) 0.0339(7) Uani 1 1 d . . .
C2 C 0.0083(4) 0.7683(4) 0.3794(2) 0.0440(8) Uani 1 1 d . . .
H2 H -0.0595 0.7083 0.3297 0.053 Uiso 1 1 calc R . .
C3 C 0.1536(4) 0.8918(4) 0.3700(2) 0.0443(8) Uani 1 1 d . . .
H3 H 0.1853 0.9159 0.3145 0.053 Uiso 1 1 calc R . .
C4 C 0.2511(4) 0.9790(4) 0.4442(2) 0.0382(7) Uani 1 1 d . . .
C5 C 0.2065(4) 0.9483(3) 0.5278(2) 0.0358(7) Uani 1 1 d . . .
H5 H 0.2735 1.0109 0.5769 0.043 Uiso 1 1 calc R . .
C6 C 0.0606(4) 0.8229(3) 0.53733(19) 0.0300(6) Uani 1 1 d . . .
C7 C 0.0081(4) 0.7933(3) 0.62848(18) 0.0294(6) Uani 1 1 d . . .
C8 C 0.1131(3) 0.7681(3) 0.78246(18) 0.0285(6) Uani 1 1 d . . .
C9 C -0.0350(4) 0.6224(3) 0.80206(19) 0.0305(6) Uani 1 1 d . . .
C10 C -0.1315(4) 0.5081(3) 0.7373(2) 0.0401(7) Uani 1 1 d . . .
H10 H -0.1123 0.5209 0.6788 0.048 Uiso 1 1 calc R . .
C11 C -0.2569(4) 0.3743(4) 0.7583(2) 0.0483(8) Uani 1 1 d . . .
H11 H -0.3224 0.2993 0.7138 0.058 Uiso 1 1 calc R . .
C12 C -0.2845(4) 0.3523(4) 0.8446(3) 0.0471(9) Uani 1 1 d . . .
H12 H -0.3673 0.2621 0.8586 0.056 Uiso 1 1 calc R . .
C13 C -0.1890(4) 0.4646(4) 0.9099(2) 0.0447(8) Uani 1 1 d . . .
H13 H -0.2080 0.4505 0.9683 0.054 Uiso 1 1 calc R . .
C14 C -0.0644(4) 0.5988(4) 0.8891(2) 0.0379(7) Uani 1 1 d . . .
H14 H 0.0000 0.6737 0.9338 0.045 Uiso 1 1 calc R . .
C15 C 0.0979(4) 0.9208(3) 0.81362(18) 0.0310(6) Uani 1 1 d . . .
C16 C -0.0443(4) 0.9298(4) 0.8464(2) 0.0430(8) Uani 1 1 d . . .
H16 H -0.1370 0.8401 0.8515 0.052 Uiso 1 1 calc R . .
C17 C -0.0506(5) 1.0717(5) 0.8718(2) 0.0575(10) Uani 1 1 d . . .
H17 H -0.1472 1.0760 0.8942 0.069 Uiso 1 1 calc R . .
C18 C 0.0847(6) 1.2058(4) 0.8643(2) 0.0572(10) Uani 1 1 d . . .
H18 H 0.0804 1.3005 0.8818 0.069 Uiso 1 1 calc R . .
C19 C 0.2254(5) 1.1983(4) 0.8307(3) 0.0534(9) Uani 1 1 d . . .
H19 H 0.3172 1.2884 0.8250 0.064 Uiso 1 1 calc R . .
C20 C 0.2322(4) 1.0576(4) 0.8052(2) 0.0428(8) Uani 1 1 d . . .
H20 H 0.3284 1.0544 0.7819 0.051 Uiso 1 1 calc R . .
C21 C 0.2772(3) 0.7535(3) 0.82867(18) 0.0291(6) Uani 1 1 d . . .
C22 C 0.3459(4) 0.8217(4) 0.9131(2) 0.0360(7) Uani 1 1 d . . .
H22 H 0.2990 0.8852 0.9400 0.043 Uiso 1 1 calc R . .
C23 C 0.4833(4) 0.7966(4) 0.9578(2) 0.0419(8) Uani 1 1 d . . .
H23 H 0.5281 0.8434 1.0143 0.050 Uiso 1 1 calc R . .
C24 C 0.5535(4) 0.7030(4) 0.9192(2) 0.0468(8) Uani 1 1 d . . .
H24 H 0.6448 0.6851 0.9496 0.056 Uiso 1 1 calc R . .
C25 C 0.4885(4) 0.6356(4) 0.8352(2) 0.0471(8) Uani 1 1 d . . .
H25 H 0.5379 0.5743 0.8083 0.057 Uiso 1 1 calc R . .
C26 C 0.3495(4) 0.6587(4) 0.7905(2) 0.0388(7) Uani 1 1 d . . .
H26 H 0.3042 0.6102 0.7344 0.047 Uiso 1 1 calc R . .
N1 N 0.1275(3) 0.7724(3) 0.68692(15) 0.0295(5) Uani 1 1 d . . .
H1 H 0.2150 0.7611 0.6679 0.035 Uiso 1 1 calc R . .
N2 N 0.4107(4) 1.1081(4) 0.4359(2) 0.0520(8) Uani 1 1 d . . .
O1 O -0.1295(3) 0.7911(2) 0.64593(13) 0.0375(5) Uani 1 1 d . . .
O2 O 0.4812(4) 1.1971(3) 0.5002(2) 0.0694(8) Uani 1 1 d . . .
O3 O 0.4671(3) 1.1172(4) 0.3647(2) 0.0745(9) Uani 1 1 d . . .

loop_
_atom_site_aniso_label
_atom_site_aniso_U_11
_atom_site_aniso_U_22
_atom_site_aniso_U_33
_atom_site_aniso_U_23
_atom_site_aniso_U_13
_atom_site_aniso_U_12
I1 0.04543(14) 0.04560(15) 0.04618(15) -0.00765(10) 0.00187(10) 0.00114(10)
C1 0.0380(16) 0.0310(16) 0.0334(16) 0.0038(12) 0.0047(13) 0.0133(13)
C2 0.055(2) 0.048(2) 0.0300(17) 0.0007(14) 0.0007(15) 0.0211(17)
C3 0.058(2) 0.052(2) 0.0310(17) 0.0136(15) 0.0120(15) 0.0269(18)
C4 0.0390(17) 0.0386(17) 0.0433(18) 0.0182(14) 0.0118(14) 0.0183(14)
C5 0.0363(16) 0.0370(17) 0.0339(16) 0.0063(13) 0.0013(13) 0.0140(14)
C6 0.0313(15) 0.0302(15) 0.0296(15) 0.0065(12) 0.0030(12) 0.0127(13)
C7 0.0336(16) 0.0212(14) 0.0306(15) 0.0000(11) 0.0025(12) 0.0076(12)
C8 0.0294(14) 0.0314(15) 0.0264(14) 0.0042(12) 0.0062(11) 0.0123(12)
C9 0.0278(14) 0.0311(16) 0.0343(16) 0.0061(12) 0.0062(12) 0.0120(13)
C10 0.0446(18) 0.0338(17) 0.0417(18) 0.0033(14) 0.0089(14) 0.0132(15)
C11 0.0445(19) 0.0354(18) 0.059(2) -0.0017(16) 0.0052(17) 0.0091(15)
C12 0.0375(18) 0.0356(18) 0.069(2) 0.0206(17) 0.0147(17) 0.0111(15)
C13 0.0390(18) 0.053(2) 0.046(2) 0.0216(17) 0.0133(15) 0.0174(16)
C14 0.0347(16) 0.0426(18) 0.0381(17) 0.0101(14) 0.0087(13) 0.0146(14)
C15 0.0369(16) 0.0315(16) 0.0269(15) 0.0046(12) 0.0027(12) 0.0157(13)
C16 0.0477(19) 0.0421(19) 0.0444(19) 0.0079(15) 0.0134(15) 0.0204(16)
C17 0.075(3) 0.062(3) 0.054(2) 0.0032(19) 0.018(2) 0.045(2)
C18 0.082(3) 0.041(2) 0.052(2) -0.0087(17) -0.008(2) 0.033(2)
C19 0.060(2) 0.0305(18) 0.062(2) 0.0011(16) -0.0100(19) 0.0121(17)
C20 0.0399(18) 0.0369(18) 0.049(2) 0.0061(15) 0.0012(15) 0.0122(15)
C21 0.0262(14) 0.0306(15) 0.0291(15) 0.0074(12) 0.0057(12) 0.0076(12)
C22 0.0367(17) 0.0385(17) 0.0324(16) 0.0019(13) 0.0045(13) 0.0134(14)
C23 0.0350(17) 0.050(2) 0.0340(17) 0.0059(15) -0.0016(13) 0.0091(15)
C24 0.0330(17) 0.058(2) 0.051(2) 0.0175(17) 0.0016(15) 0.0185(16)
C25 0.0437(19) 0.049(2) 0.058(2) 0.0069(17) 0.0113(17) 0.0259(17)
C26 0.0399(17) 0.0418(18) 0.0366(17) 0.0002(14) 0.0045(14) 0.0178(15)
N1 0.0297(12) 0.0360(14) 0.0246(12) 0.0037(10) 0.0056(10) 0.0136(11)
N2 0.0435(17) 0.055(2) 0.063(2) 0.0293(17) 0.0164(16) 0.0189(15)
O1 0.0337(11) 0.0463(13) 0.0360(12) 0.0041(10) 0.0059(9) 0.0185(10)
O2 0.0544(17) 0.0547(17) 0.082(2) 0.0165(16) 0.0117(15) -0.0024(14)
O3 0.0571(17) 0.101(2) 0.071(2) 0.0441(17) 0.0324(15) 0.0256(16)

loop_
_atom_type_symbol
_atom_type_description
_atom_type_scat_dispersion_real
_atom_type_scat_dispersion_imag
_atom_type_scat_source
C C 0.0033 0.0016 'International Tables Vol C Tables 4.2.6.8 and 6.1.1.4'
H H 0.0000 0.0000 'International Tables Vol C Tables 4.2.6.8 and 6.1.1.4'
N N 0.0061 0.0033 'International Tables Vol C Tables 4.2.6.8 and 6.1.1.4'
O O 0.0106 0.0060 'International Tables Vol C Tables 4.2.6.8 and 6.1.1.4'
I I -0.4742 1.8119 'International Tables Vol C Tables 4.2.6.8 and 6.1.1.4'

loop_
_geom_angle_atom_site_label_1
_geom_angle_atom_site_label_2
_geom_angle_atom_site_label_3
_geom_angle
_geom_angle_site_symmetry_1
_geom_angle_site_symmetry_3
_geom_angle_publ_flag
C2 C1 C6 120.2(3) . . ?
C2 C1 I1 117.8(2) . . ?
C6 C1 I1 121.9(2) . . ?
C3 C2 C1 120.6(3) . . ?
C3 C2 H2 119.7 . . ?
C1 C2 H2 119.7 . . ?
C4 C3 C2 118.7(3) . . ?
C4 C3 H3 120.6 . . ?
C2 C3 H3 120.6 . . ?
C3 C4 C5 122.3(3) . . ?
C3 C4 N2 119.6(3) . . ?
C5 C4 N2 118.1(3) . . ?
C4 C5 C6 119.0(3) . . ?
C4 C5 H5 120.5 . . ?
C6 C5 H5 120.5 . . ?
C5 C6 C1 119.2(3) . . ?
C5 C6 C7 118.9(3) . . ?
C1 C6 C7 121.8(3) . . ?
O1 C7 N1 124.3(3) . . ?
O1 C7 C6 121.5(3) . . ?
N1 C7 C6 114.2(2) . . ?
N1 C8 C15 106.8(2) . . ?
N1 C8 C21 107.6(2) . . ?
C15 C8 C21 111.1(2) . . ?
N1 C8 C9 111.5(2) . . ?
C15 C8 C9 114.4(2) . . ?
C21 C8 C9 105.2(2) . . ?
C10 C9 C14 118.3(3) . . ?
C10 C9 C8 122.5(3) . . ?
C14 C9 C8 119.0(3) . . ?
C9 C10 C11 120.9(3) . . ?
C9 C10 H10 119.6 . . ?
C11 C10 H10 119.6 . . ?
C12 C11 C10 120.3(3) . . ?
C12 C11 H11 119.9 . . ?
C10 C11 H11 119.9 . . ?
C11 C12 C13 119.6(3) . . ?
C11 C12 H12 120.2 . . ?
C13 C12 H12 120.2 . . ?
C12 C13 C14 120.3(3) . . ?
C12 C13 H13 119.9 . . ?
C14 C13 H13 119.9 . . ?
C13 C14 C9 120.7(3) . . ?
C13 C14 H14 119.7 . . ?
C9 C14 H14 119.7 . . ?
C16 C15 C20 117.9(3) . . ?
C16 C15 C8 123.7(3) . . ?
C20 C15 C8 118.4(3) . . ?
C15 C16 C17 120.7(3) . . ?
C15 C16 H16 119.7 . . ?
C17 C16 H16 119.7 . . ?
C18 C17 C16 120.6(3) . . ?
C18 C17 H17 119.7 . . ?
C16 C17 H17 119.7 . . ?
C19 C18 C17 119.2(3) . . ?
C19 C18 H18 120.4 . . ?
C17 C18 H18 120.4 . . ?
C18 C19 C20 120.4(3) . . ?
C18 C19 H19 119.8 . . ?
C20 C19 H19 119.8 . . ?
C19 C20 C15 121.2(3) . . ?
C19 C20 H20 119.4 . . ?
C15 C20 H20 119.4 . . ?
C22 C21 C26 118.2(3) . . ?
C22 C21 C8 120.9(3) . . ?
C26 C21 C8 120.6(3) . . ?
C23 C22 C21 120.9(3) . . ?
C23 C22 H22 119.6 . . ?
C21 C22 H22 119.6 . . ?
C24 C23 C22 120.2(3) . . ?
C24 C23 H23 119.9 . . ?
C22 C23 H23 119.9 . . ?
C23 C24 C25 119.7(3) . . ?
C23 C24 H24 120.1 . . ?
C25 C24 H24 120.1 . . ?
C24 C25 C26 120.3(3) . . ?
C24 C25 H25 119.8 . . ?
C26 C25 H25 119.8 . . ?
C25 C26 C21 120.6(3) . . ?
C25 C26 H26 119.7 . . ?
C21 C26 H26 119.7 . . ?
C7 N1 C8 122.3(2) . . ?
C7 N1 H1 118.9 . . ?
C8 N1 H1 118.9 . . ?
O2 N2 O3 123.9(3) . . ?
O2 N2 C4 118.2(3) . . ?
O3 N2 C4 117.9(3) . . ?

loop_
_geom_bond_atom_site_label_1
_geom_bond_atom_site_label_2
_geom_bond_distance
_geom_bond_site_symmetry_2
_geom_bond_publ_flag
I1 C1 2.097(3) . ?
C1 C2 1.388(4) . ?
C1 C6 1.395(4) . ?
C2 C3 1.372(5) . ?
C2 H2 0.9300 . ?
C3 C4 1.370(5) . ?
C3 H3 0.9300 . ?
C4 C5 1.383(4) . ?
C4 N2 1.470(4) . ?
C5 C6 1.385(4) . ?
C5 H5 0.9300 . ?
C6 C7 1.513(4) . ?
C7 O1 1.212(3) . ?
C7 N1 1.352(4) . ?
C8 N1 1.481(3) . ?
C8 C15 1.542(4) . ?
C8 C21 1.544(4) . ?
C8 C9 1.545(4) . ?
C9 C10 1.381(4) . ?
C9 C14 1.392(4) . ?
C10 C11 1.391(5) . ?
C10 H10 0.9300 . ?
C11 C12 1.375(5) . ?
C11 H11 0.9300 . ?
C12 C13 1.375(5) . ?
C12 H12 0.9300 . ?
C13 C14 1.388(4) . ?
C13 H13 0.9300 . ?
C14 H14 0.9300 . ?
C15 C16 1.378(4) . ?
C15 C20 1.390(4) . ?
C16 C17 1.391(5) . ?
C16 H16 0.9300 . ?
C17 C18 1.376(6) . ?
C17 H17 0.9300 . ?
C18 C19 1.367(5) . ?
C18 H18 0.9300 . ?
C19 C20 1.382(5) . ?
C19 H19 0.9300 . ?
C20 H20 0.9300 . ?
C21 C22 1.388(4) . ?
C21 C26 1.389(4) . ?
C22 C23 1.386(4) . ?
C22 H22 0.9300 . ?
C23 C24 1.371(5) . ?
C23 H23 0.9300 . ?
C24 C25 1.375(5) . ?
C24 H24 0.9300 . ?
C25 C26 1.387(4) . ?
C25 H25 0.9300 . ?
C26 H26 0.9300 . ?
N1 H1 0.8600 . ?
N2 O2 1.213(4) . ?
N2 O3 1.228(4) . ?

loop_
_geom_hbond_atom_site_label_D
_geom_hbond_atom_site_label_H
_geom_hbond_atom_site_label_A
_geom_hbond_distance_DH
_geom_hbond_distance_HA
_geom_hbond_distance_DA
_geom_hbond_angle_DHA
_geom_hbond_site_symmetry_A
N1 H1 O3 0.86 2.62 3.388(3) 149.3 2_676
